data_8105666
loop_
_publ_author_name
'Moris, Silvana'
'Barahona, Patricia'
'Gald\'amez, Antonio'

_publ_section_title
;
 Crystal structure of (Cu0.51In0.49)tet[Cr1.74In0.26]octSe4 selenospinel,
 Cu0.51In0.75Cr1.74Se4
;
_journal_issue 3
_journal_name_full 'Zeitschrift f\"ur Kristallographie - New Crystal Structures'
_journal_page_first 421
_journal_page_last 422
_journal_paper_doi 10.1515/ncrs-2018-0426
_journal_volume 234
_journal_year 2019
_chemical_formula_moiety '0.25(Cr6.97 Cu2.05 In2.99 Se16)'
_chemical_formula_sum 'Cr1.74 Cu0.51 In0.75 Se4'
_chemical_formula_weight 524.58
_chemical_name_systematic
;
(Cu~0.51~In~0.49~)~tet~[Cr~1.74~In~0.26~]~oct~Se~4~ selenospinel
;
_space_group_crystal_system cubic
_space_group_IT_number 227
_space_group_name_Hall '-F 4vw 2vw 3'
_space_group_name_H-M_alt 'F d -3 m :2'
_atom_sites_solution_hydrogens .
_cell_angle_alpha 90
_cell_angle_beta 90
_cell_angle_gamma 90
_cell_formula_units_Z 8
_cell_length_a 10.6506(13)
_cell_length_b 10.6506(13)
_cell_length_c 10.6506(13)
_cell_measurement_reflns_used 1089
_cell_measurement_temperature 293(2)
_cell_measurement_theta_max 36.31
_cell_measurement_theta_min 3.31
_cell_volume 1208.2(3)
_computing_cell_refinement
;APEX3 (Bruker, 2015); 
SAINT (Bruker, 2014)[1]
;
_computing_data_collection 'SAINT (Bruker, 2014)[1]'
_computing_data_reduction 'SAINT (Bruker, 2014)[1]'
_computing_molecular_graphics 'Diamond 4.0 [4]'
_computing_publication_material 'ShelXL (Sheldrick, 2015)[2]'
_computing_structure_refinement 'ShelXL (Sheldrick, 2015)[2]'
_computing_structure_solution 'olex2.solve (Bourhis et al., 2015)[3]'
_diffrn_ambient_temperature 293.0(2)
_diffrn_detector '(CMOS) PHOTON 100'
_diffrn_measured_fraction_theta_full 1.000
_diffrn_measured_fraction_theta_max 1.000
_diffrn_measurement_device_type 'D8 VENTURE Bruker AXS'
_diffrn_measurement_method 'rotation images'
_diffrn_radiation_monochromator 'multilayer monochromator'
_diffrn_radiation_probe x-ray
_diffrn_radiation_type 'Mo K\a'
_diffrn_radiation_wavelength 0.71073
_diffrn_reflns_av_R_equivalents 0.0404
_diffrn_reflns_av_unetI/netI 0.0229
_diffrn_reflns_limit_h_max 8
_diffrn_reflns_limit_h_min -14
_diffrn_reflns_limit_k_max 13
_diffrn_reflns_limit_k_min -12
_diffrn_reflns_limit_l_max 11
_diffrn_reflns_limit_l_min -34
_diffrn_reflns_number 1089
_diffrn_reflns_theta_full 25.242
_diffrn_reflns_theta_max 29.959
_diffrn_reflns_theta_min 3.313
_diffrn_source 'Incoatec microfocus sealed tube'
_exptl_absorpt_coefficient_mu 31.642
_exptl_absorpt_correction_T_max 0.7471
_exptl_absorpt_correction_T_min 0.4034
_exptl_absorpt_correction_type multi-scan
_exptl_absorpt_process_details
;
  [Sheldrick, G.M. (2014). SADABS Bruker AXS Inc., Madison, Wisconsin, USA]
;
_exptl_crystal_colour black
_exptl_crystal_density_diffrn 5.768
_exptl_crystal_description prism
_exptl_crystal_F_000 1834
_exptl_crystal_size_max 0.050
_exptl_crystal_size_mid 0.040
_exptl_crystal_size_min 0.035
_refine_diff_density_max 2.259
_refine_diff_density_min -2.044
_refine_diff_density_rms 0.389
_refine_ls_extinction_coef 0.00120(17)
_refine_ls_extinction_method 'SHELXL-2018/3 (Sheldrick 2018)'
_refine_ls_goodness_of_fit_ref 1.306
_refine_ls_hydrogen_treatment undef
_refine_ls_matrix_type full
_refine_ls_number_parameters 10
_refine_ls_number_reflns 109
_refine_ls_number_restraints 0
_refine_ls_restrained_S_all 1.306
_refine_ls_R_factor_all 0.0371
_refine_ls_R_factor_gt 0.0371
_refine_ls_shift/su_max 0.000
_refine_ls_shift/su_mean 0.000
_refine_ls_structure_factor_coef Fsqd
_refine_ls_weighting_details 'w=1/[\s^2^(Fo^2^)+287.2640P] where P=(Fo^2^+2Fc^2^)/3'
_refine_ls_weighting_scheme calc
_refine_ls_wR_factor_gt 0.0911
_refine_ls_wR_factor_ref 0.0911
_reflns_Friedel_coverage 0.000
_reflns_number_gt 109
_reflns_number_total 109
_reflns_threshold_expression 'I > 2\s(I)'
_cod_data_source_file suppl_ncrs-2018-0426_suppl.cif
_cod_data_source_block 1
_cod_original_cell_volume 1208.2(4)
_cod_original_sg_symbol_H-M 'F d -3 m'
_cod_database_code 8105666

loop_
_space_group_symop_operation_xyz
'x, y, z'
'x, -y+1/4, -z+1/4'
'-x+1/4, y, -z+1/4'
'-x+1/4, -y+1/4, z'
'y, z, x'
'-y+1/4, -z+1/4, x'
'y, -z+1/4, -x+1/4'
'-y+1/4, z, -x+1/4'
'z, x, y'
'-z+1/4, x, -y+1/4'
'-z+1/4, -x+1/4, y'
'z, -x+1/4, -y+1/4'
'y, x, z'
'-y+1/4, x, -z+1/4'
'y, -x+1/4, -z+1/4'
'-y+1/4, -x+1/4, z'
'z, y, x'
'-z+1/4, -y+1/4, x'
'-z+1/4, y, -x+1/4'
'z, -y+1/4, -x+1/4'
'x, z, y'
'x, -z+1/4, -y+1/4'
'-x+1/4, -z+1/4, y'
'-x+1/4, z, -y+1/4'
'x, y+1/2, z+1/2'
'x, -y+3/4, -z+3/4'
'-x+1/4, y+1/2, -z+3/4'
'-x+1/4, -y+3/4, z+1/2'
'y, z+1/2, x+1/2'
'-y+1/4, -z+3/4, x+1/2'
'y, -z+3/4, -x+3/4'
'-y+1/4, z+1/2, -x+3/4'
'z, x+1/2, y+1/2'
'-z+1/4, x+1/2, -y+3/4'
'-z+1/4, -x+3/4, y+1/2'
'z, -x+3/4, -y+3/4'
'y, x+1/2, z+1/2'
'-y+1/4, x+1/2, -z+3/4'
'y, -x+3/4, -z+3/4'
'-y+1/4, -x+3/4, z+1/2'
'z, y+1/2, x+1/2'
'-z+1/4, -y+3/4, x+1/2'
'-z+1/4, y+1/2, -x+3/4'
'z, -y+3/4, -x+3/4'
'x, z+1/2, y+1/2'
'x, -z+3/4, -y+3/4'
'-x+1/4, -z+3/4, y+1/2'
'-x+1/4, z+1/2, -y+3/4'
'x+1/2, y, z+1/2'
'x+1/2, -y+1/4, -z+3/4'
'-x+3/4, y, -z+3/4'
'-x+3/4, -y+1/4, z+1/2'
'y+1/2, z, x+1/2'
'-y+3/4, -z+1/4, x+1/2'
'y+1/2, -z+1/4, -x+3/4'
'-y+3/4, z, -x+3/4'
'z+1/2, x, y+1/2'
'-z+3/4, x, -y+3/4'
'-z+3/4, -x+1/4, y+1/2'
'z+1/2, -x+1/4, -y+3/4'
'y+1/2, x, z+1/2'
'-y+3/4, x, -z+3/4'
'y+1/2, -x+1/4, -z+3/4'
'-y+3/4, -x+1/4, z+1/2'
'z+1/2, y, x+1/2'
'-z+3/4, -y+1/4, x+1/2'
'-z+3/4, y, -x+3/4'
'z+1/2, -y+1/4, -x+3/4'
'x+1/2, z, y+1/2'
'x+1/2, -z+1/4, -y+3/4'
'-x+3/4, -z+1/4, y+1/2'
'-x+3/4, z, -y+3/4'
'x+1/2, y+1/2, z'
'x+1/2, -y+3/4, -z+1/4'
'-x+3/4, y+1/2, -z+1/4'
'-x+3/4, -y+3/4, z'
'y+1/2, z+1/2, x'
'-y+3/4, -z+3/4, x'
'y+1/2, -z+3/4, -x+1/4'
'-y+3/4, z+1/2, -x+1/4'
'z+1/2, x+1/2, y'
'-z+3/4, x+1/2, -y+1/4'
'-z+3/4, -x+3/4, y'
'z+1/2, -x+3/4, -y+1/4'
'y+1/2, x+1/2, z'
'-y+3/4, x+1/2, -z+1/4'
'y+1/2, -x+3/4, -z+1/4'
'-y+3/4, -x+3/4, z'
'z+1/2, y+1/2, x'
'-z+3/4, -y+3/4, x'
'-z+3/4, y+1/2, -x+1/4'
'z+1/2, -y+3/4, -x+1/4'
'x+1/2, z+1/2, y'
'x+1/2, -z+3/4, -y+1/4'
'-x+3/4, -z+3/4, y'
'-x+3/4, z+1/2, -y+1/4'
'-x, -y, -z'
'-x, y-1/4, z-1/4'
'x-1/4, -y, z-1/4'
'x-1/4, y-1/4, -z'
'-y, -z, -x'
'y-1/4, z-1/4, -x'
'-y, z-1/4, x-1/4'
'y-1/4, -z, x-1/4'
'-z, -x, -y'
'z-1/4, -x, y-1/4'
'z-1/4, x-1/4, -y'
'-z, x-1/4, y-1/4'
'-y, -x, -z'
'y-1/4, -x, z-1/4'
'-y, x-1/4, z-1/4'
'y-1/4, x-1/4, -z'
'-z, -y, -x'
'z-1/4, y-1/4, -x'
'z-1/4, -y, x-1/4'
'-z, y-1/4, x-1/4'
'-x, -z, -y'
'-x, z-1/4, y-1/4'
'x-1/4, z-1/4, -y'
'x-1/4, -z, y-1/4'
'-x, -y+1/2, -z+1/2'
'-x, y+1/4, z+1/4'
'x-1/4, -y+1/2, z+1/4'
'x-1/4, y+1/4, -z+1/2'
'-y, -z+1/2, -x+1/2'
'y-1/4, z+1/4, -x+1/2'
'-y, z+1/4, x+1/4'
'y-1/4, -z+1/2, x+1/4'
'-z, -x+1/2, -y+1/2'
'z-1/4, -x+1/2, y+1/4'
'z-1/4, x+1/4, -y+1/2'
'-z, x+1/4, y+1/4'
'-y, -x+1/2, -z+1/2'
'y-1/4, -x+1/2, z+1/4'
'-y, x+1/4, z+1/4'
'y-1/4, x+1/4, -z+1/2'
'-z, -y+1/2, -x+1/2'
'z-1/4, y+1/4, -x+1/2'
'z-1/4, -y+1/2, x+1/4'
'-z, y+1/4, x+1/4'
'-x, -z+1/2, -y+1/2'
'-x, z+1/4, y+1/4'
'x-1/4, z+1/4, -y+1/2'
'x-1/4, -z+1/2, y+1/4'
'-x+1/2, -y, -z+1/2'
'-x+1/2, y-1/4, z+1/4'
'x+1/4, -y, z+1/4'
'x+1/4, y-1/4, -z+1/2'
'-y+1/2, -z, -x+1/2'
'y+1/4, z-1/4, -x+1/2'
'-y+1/2, z-1/4, x+1/4'
'y+1/4, -z, x+1/4'
'-z+1/2, -x, -y+1/2'
'z+1/4, -x, y+1/4'
'z+1/4, x-1/4, -y+1/2'
'-z+1/2, x-1/4, y+1/4'
'-y+1/2, -x, -z+1/2'
'y+1/4, -x, z+1/4'
'-y+1/2, x-1/4, z+1/4'
'y+1/4, x-1/4, -z+1/2'
'-z+1/2, -y, -x+1/2'
'z+1/4, y-1/4, -x+1/2'
'z+1/4, -y, x+1/4'
'-z+1/2, y-1/4, x+1/4'
'-x+1/2, -z, -y+1/2'
'-x+1/2, z-1/4, y+1/4'
'x+1/4, z-1/4, -y+1/2'
'x+1/4, -z, y+1/4'
'-x+1/2, -y+1/2, -z'
'-x+1/2, y+1/4, z-1/4'
'x+1/4, -y+1/2, z-1/4'
'x+1/4, y+1/4, -z'
'-y+1/2, -z+1/2, -x'
'y+1/4, z+1/4, -x'
'-y+1/2, z+1/4, x-1/4'
'y+1/4, -z+1/2, x-1/4'
'-z+1/2, -x+1/2, -y'
'z+1/4, -x+1/2, y-1/4'
'z+1/4, x+1/4, -y'
'-z+1/2, x+1/4, y-1/4'
'-y+1/2, -x+1/2, -z'
'y+1/4, -x+1/2, z-1/4'
'-y+1/2, x+1/4, z-1/4'
'y+1/4, x+1/4, -z'
'-z+1/2, -y+1/2, -x'
'z+1/4, y+1/4, -x'
'z+1/4, -y+1/2, x-1/4'
'-z+1/2, y+1/4, x-1/4'
'-x+1/2, -z+1/2, -y'
'-x+1/2, z+1/4, y-1/4'
'x+1/4, z+1/4, -y'
'x+1/4, -z+1/2, y-1/4'

loop_
_atom_site_label
_atom_site_type_symbol
_atom_site_fract_x
_atom_site_fract_y
_atom_site_fract_z
_atom_site_U_iso_or_equiv
_atom_site_adp_type
_atom_site_occupancy
_atom_site_site_symmetry_order
_atom_site_calc_flag
_atom_site_refinement_flags_posn
_atom_site_refinement_flags_adp
_atom_site_refinement_flags_occupancy
_atom_site_disorder_assembly
_atom_site_disorder_group
Cu1 Cu 0.125000 0.125000 0.125000 0.0031(11) Uani 0.51(5) 24 d S T P . .
In1 In 0.125000 0.125000 0.125000 0.0031(11) Uani 0.49(5) 24 d S T P . .
Cr2 Cr 0.500000 0.250000 0.250000 0.0082(13) Uani 0.87(2) 12 d S T P . .
In2 In 0.500000 0.250000 0.250000 0.0082(13) Uani 0.13(2) 12 d S T P . .
Se1 Se 0.26060(10) 0.26060(10) 0.26060(10) 0.0085(7) Uani 1 6 d S T P . .

loop_
_atom_site_aniso_label
_atom_site_aniso_U_11
_atom_site_aniso_U_22
_atom_site_aniso_U_33
_atom_site_aniso_U_23
_atom_site_aniso_U_13
_atom_site_aniso_U_12
Cu1 0.0031(11) 0.0031(11) 0.0031(11) 0.000 0.000 0.000
In1 0.0031(11) 0.0031(11) 0.0031(11) 0.000 0.000 0.000
Cr2 0.0082(13) 0.0082(13) 0.0082(13) -0.0007(7) 0.0007(7) 0.0007(7)
In2 0.0082(13) 0.0082(13) 0.0082(13) -0.0007(7) 0.0007(7) 0.0007(7)
Se1 0.0085(7) 0.0085(7) 0.0085(7) -0.0007(4) -0.0007(4) -0.0007(4)

loop_
_atom_type_symbol
_atom_type_description
_atom_type_scat_dispersion_real
_atom_type_scat_dispersion_imag
_atom_type_scat_source
Cr Cr 0.3209 0.6236 'International Tables Vol C Tables 4.2.6.8 and 6.1.1.4'
Cu Cu 0.3201 1.2651 'International Tables Vol C Tables 4.2.6.8 and 6.1.1.4'
In In -0.7276 1.3100 'International Tables Vol C Tables 4.2.6.8 and 6.1.1.4'
Se Se -0.0929 2.2259 'International Tables Vol C Tables 4.2.6.8 and 6.1.1.4'

loop_
_geom_angle_atom_site_label_1
_geom_angle_atom_site_label_2
_geom_angle_atom_site_label_3
_geom_angle
_geom_angle_site_symmetry_1
_geom_angle_site_symmetry_3
Se1 Cu1 Se1 109.5 4 3
Se1 Cu1 Se1 109.5 3 .
Se1 Cu1 Se1 109.5 4 .
Se1 Cu1 Se1 109.5 4 2
Se1 Cu1 Se1 109.5 3 2
Se1 Cu1 Se1 109.5 2 .
Se1 Cr2 Se1 84.83(5) . 76
Se1 Cr2 Se1 84.83(5) 171 148
Se1 Cr2 Se1 84.83(5) 148 121_655
Se1 Cr2 Se1 180.00(5) 148 76
Se1 Cr2 Se1 95.17(5) 51 148
Se1 Cr2 Se1 84.83(5) 171 121_655
Se1 Cr2 Se1 84.83(5) 51 76
Se1 Cr2 Se1 95.17(5) . 171
Se1 Cr2 Se1 180.0 . 121_655
Se1 Cr2 Se1 84.83(5) . 51
Se1 Cr2 Se1 95.17(5) 51 121_655
Se1 Cr2 Se1 180.0 171 51
Se1 Cr2 Se1 95.17(5) 76 121_655
Se1 Cr2 Se1 95.17(5) . 148
Se1 Cr2 Se1 95.17(5) 171 76
Cu1 Se1 Cr2 121.68(4) . 76
Cu1 Se1 Cr2 121.68(4) . .
Cu1 Se1 Cr2 121.68(4) . 51
Cr2 Se1 Cr2 94.95(5) 76 51
Cr2 Se1 Cr2 94.95(5) . 51
Cr2 Se1 Cr2 94.95(5) 76 .

loop_
_geom_bond_atom_site_label_1
_geom_bond_atom_site_label_2
_geom_bond_distance
_geom_bond_site_symmetry_2
Cu1 Se1 2.5014(18) 4
Cu1 Se1 2.5014(18) 3
Cu1 Se1 2.5014(18) 2
Cu1 Se1 2.5015(18) .
Cr2 Se1 2.5548(10) 171
Cr2 Se1 2.5548(10) 76
Cr2 Se1 2.5548(10) 51
Cr2 Se1 2.5548(10) 148
Cr2 Se1 2.5548(10) 121_655
Cr2 Se1 2.5547(10) .
